data_7227496
loop_
_publ_author_name
'Han, Zhisong'
'Peng, Jun'
'Liu, Li'
'Wang, Gang'
'Yu, Feng'
'Guo, Xuhong'

_publ_section_title
;
 Few-layer TiO2--B nanosheets with N-doped graphene nanosheets as a highly
 robust anode for lithium-ion batteries
;
_journal_issue 13
_journal_name_full 'RSC Adv.'
_journal_page_first 7864
_journal_paper_doi 10.1039/C6RA26929J
_journal_volume 7
_journal_year 2017
_chemical_formula_moiety 'C38 H29 Cl4 N4 O6 Re'
_chemical_formula_sum 'C38 H29 Cl4 N4 O6 Re'
_chemical_formula_weight 965.65
_chemical_name_systematic
;
?
;
_space_group_IT_number 2
_symmetry_cell_setting triclinic
_symmetry_space_group_name_Hall '-P 1'
_symmetry_space_group_name_H-M 'P -1'
_atom_sites_solution_hydrogens geom
_atom_sites_solution_primary direct
_atom_sites_solution_secondary difmap
_audit_block_doi 10.5517/cc7b7md
_audit_creation_method SHELXL-97
_audit_update_record
;
2003-08-27 deposited with the CCDC.
2016-12-16 downloaded from the CCDC.
;
_cell_angle_alpha 94.26(3)
_cell_angle_beta 95.68(3)
_cell_angle_gamma 110.43(3)
_cell_formula_units_Z 2
_cell_length_a 12.039(2)
_cell_length_b 12.503(3)
_cell_length_c 13.461(3)
_cell_measurement_reflns_used 0
_cell_measurement_temperature 301(2)
_cell_measurement_theta_max 0
_cell_measurement_theta_min 0
_cell_volume 1876.5(8)
_computing_cell_refinement Scalepack
_computing_data_collection MarControl
_computing_data_reduction Denzo
_computing_molecular_graphics 'Ortep-3 for Windows (Farrugia, 1997)'
_computing_publication_material 'WinGX publication routines (Farrugia, 1999)'
_computing_structure_refinement 'SHELXL-97 (Sheldrick, 1997)'
_computing_structure_solution SIR-97
_diffrn_ambient_temperature 301(2)
_diffrn_measured_fraction_theta_full 0.830
_diffrn_measured_fraction_theta_max 0.830
_diffrn_measurement_device_type 'Marresearch Imaging Plate mar300'
_diffrn_measurement_method Oscillation
_diffrn_radiation_monochromator graphite
_diffrn_radiation_source 'fine-focus sealed tube'
_diffrn_radiation_type MoK\a
_diffrn_radiation_wavelength 0.71069
_diffrn_reflns_av_R_equivalents 0.0303
_diffrn_reflns_av_sigmaI/netI 0.0636
_diffrn_reflns_limit_h_max 11
_diffrn_reflns_limit_h_min -14
_diffrn_reflns_limit_k_max 15
_diffrn_reflns_limit_k_min -15
_diffrn_reflns_limit_l_max 16
_diffrn_reflns_limit_l_min -14
_diffrn_reflns_number 9405
_diffrn_reflns_theta_full 25.58
_diffrn_reflns_theta_max 25.58
_diffrn_reflns_theta_min 1.75
_exptl_absorpt_coefficient_mu 3.575
_exptl_absorpt_correction_type none
_exptl_crystal_colour yellow
_exptl_crystal_density_diffrn 1.709
_exptl_crystal_density_method 'not measured'
_exptl_crystal_description prism
_exptl_crystal_F_000 952
_exptl_crystal_size_max 0.5
_exptl_crystal_size_mid 0.2
_exptl_crystal_size_min 0.1
_refine_diff_density_max 0.563
_refine_diff_density_min -1.004
_refine_diff_density_rms 0.135
_refine_ls_extinction_method none
_refine_ls_goodness_of_fit_ref 1.111
_refine_ls_hydrogen_treatment mixed
_refine_ls_matrix_type full
_refine_ls_number_parameters 478
_refine_ls_number_reflns 5848
_refine_ls_number_restraints 0
_refine_ls_restrained_S_all 1.111
_refine_ls_R_factor_all 0.0524
_refine_ls_R_factor_gt 0.0428
_refine_ls_shift/su_max 0.001
_refine_ls_shift/su_mean 0.000
_refine_ls_structure_factor_coef Fsqd
_refine_ls_weighting_details 'calc w=1/[\s^2^(Fo^2^)+(0.0779P)^2^+0.0000P] where P=(Fo^2^+2Fc^2^)/3'
_refine_ls_weighting_scheme calc
_refine_ls_wR_factor_gt 0.1213
_refine_ls_wR_factor_ref 0.1337
_reflns_number_gt 4874
_reflns_number_total 5848
_reflns_threshold_expression >2sigma(I)
_cod_data_source_file c6ra26929j1.cif
_cod_data_source_block mar293
_cod_original_cell_volume 1876.5(6)
_cod_database_code 7227496

loop_
_symmetry_equiv_pos_as_xyz
'x, y, z'
'-x, -y, -z'

loop_
_atom_site_label
_atom_site_type_symbol
_atom_site_fract_x
_atom_site_fract_y
_atom_site_fract_z
_atom_site_U_iso_or_equiv
_atom_site_adp_type
_atom_site_occupancy
_atom_site_symmetry_multiplicity
_atom_site_calc_flag
_atom_site_refinement_flags
Re1 Re 0.36258(3) 0.14049(2) 0.36468(2) 0.05944(15) Uani 1 1 d .
Cl1 Cl 0.4728(3) 0.3166(2) 0.2914(2) 0.1017(8) Uani 1 1 d .
Cl2 Cl 0.3537(4) 0.7292(4) 1.1061(4) 0.1737(16) Uani 1 1 d .
Cl3 Cl 0.4130(4) 0.7812(4) 0.9101(3) 0.1490(14) Uani 1 1 d .
Cl4 Cl 0.3281(5) 0.9271(4) 1.0278(4) 0.189(2) Uani 1 1 d .
O1 O 0.2354(9) -0.0623(8) 0.4561(7) 0.100(3) Uani 1 1 d .
O2 O 0.5160(6) 0.0060(6) 0.2946(6) 0.108(2) Uani 1 1 d .
O3 O 0.1942(8) 0.0443(8) 0.1657(6) 0.131(3) Uani 1 1 d .
O4 O -0.0028(5) 0.4185(6) 0.5807(5) 0.102(2) Uani 1 1 d .
O5 O 0.1822(4) 0.5282(5) 0.6482(4) 0.0778(16) Uani 1 1 d .
O6 O -0.0918(6) 0.7829(5) 1.0108(4) 0.0783(16) Uani 1 1 d .
N1 N 0.4791(5) 0.2348(5) 0.4997(4) 0.0566(14) Uani 1 1 d .
N2 N 0.2691(5) 0.2419(5) 0.4323(4) 0.0549(13) Uani 1 1 d .
N3 N -0.0608(6) 0.5832(5) 0.9286(5) 0.0675(16) Uani 1 1 d .
N4 N -0.0628(5) 0.7052(6) 1.1633(5) 0.0737(17) Uani 1 1 d .
C1 C 0.2703(9) 0.0013(7) 0.4358(8) 0.070(3) Uani 1 1 d .
C2 C 0.4604(8) 0.0562(7) 0.3199(7) 0.078(2) Uani 1 1 d .
C3 C 0.2564(9) 0.0808(8) 0.2403(7) 0.087(3) Uani 1 1 d .
C4 C 0.5856(7) 0.2266(7) 0.5321(6) 0.069(2) Uani 1 1 d .
H4 H 0.6033 0.1651 0.5044 0.082 Uiso 1 1 calc R
C5 C 0.6677(7) 0.3044(8) 0.6034(6) 0.076(2) Uani 1 1 d .
H5 H 0.7402 0.2957 0.6224 0.092 Uiso 1 1 calc R
C6 C 0.6447(7) 0.3971(8) 0.6482(6) 0.072(2) Uani 1 1 d .
C7 C 0.5330(7) 0.4031(6) 0.6175(6) 0.0636(18) Uani 1 1 d .
H7 H 0.5123 0.4622 0.6464 0.076 Uiso 1 1 calc R
C8 C 0.4529(6) 0.3218(5) 0.5444(5) 0.0518(15) Uani 1 1 d .
C9 C 0.3314(6) 0.3203(6) 0.5120(5) 0.0552(16) Uani 1 1 d .
C10 C 0.2803(6) 0.3890(6) 0.5614(5) 0.0571(16) Uani 1 1 d .
H10 H 0.3256 0.4449 0.6136 0.069 Uiso 1 1 calc R
C11 C 0.1625(7) 0.3740(6) 0.5328(5) 0.0606(17) Uani 1 1 d .
C12 C 0.0985(7) 0.2942(7) 0.4519(6) 0.072(2) Uani 1 1 d .
H12 H 0.0192 0.2841 0.4304 0.087 Uiso 1 1 calc R
C13 C 0.1538(7) 0.2305(7) 0.4040(6) 0.067(2) Uani 1 1 d .
H13 H 0.1104 0.1769 0.3496 0.080 Uiso 1 1 calc R
C14 C 0.7354(9) 0.4903(9) 0.7228(8) 0.103(3) Uani 1 1 d .
H14A H 0.7017 0.5461 0.7436 0.155 Uiso 1 1 calc R
H14B H 0.8055 0.5269 0.6920 0.155 Uiso 1 1 calc R
H14C H 0.7568 0.4570 0.7804 0.155 Uiso 1 1 calc R
C15 C 0.1013(7) 0.4404(6) 0.5899(6) 0.0640(18) Uani 1 1 d .
C16 C 0.1537(7) 0.6189(7) 0.6929(6) 0.068(2) Uani 1 1 d .
C17 C 0.0814(6) 0.6034(7) 0.7683(5) 0.0629(18) Uani 1 1 d .
H17 H 0.0460 0.5310 0.7885 0.075 Uiso 1 1 calc R
C18 C 0.0627(6) 0.6984(6) 0.8132(5) 0.0590(17) Uani 1 1 d .
C19 C 0.1189(7) 0.8079(7) 0.7821(5) 0.0645(19) Uani 1 1 d .
C20 C 0.1900(7) 0.8189(7) 0.7037(6) 0.074(2) Uani 1 1 d .
H20 H 0.2248 0.8897 0.6805 0.089 Uiso 1 1 calc R
C21 C 0.2068(8) 0.7223(8) 0.6618(6) 0.078(2) Uani 1 1 d .
H21 H 0.2555 0.7287 0.6113 0.094 Uiso 1 1 calc R
C22 C -0.0072(6) 0.6908(6) 0.8943(5) 0.0582(17) Uani 1 1 d .
C23 C -0.0241(7) 0.7867(6) 0.9361(5) 0.0606(18) Uani 1 1 d .
C24 C 0.0302(8) 0.8945(7) 0.9016(6) 0.074(2) Uani 1 1 d .
H24 H 0.0178 0.9584 0.9308 0.089 Uiso 1 1 calc R
C25 C 0.0989(7) 0.9067(7) 0.8281(6) 0.0693(19) Uani 1 1 d .
H25 H 0.1337 0.9785 0.8066 0.083 Uiso 1 1 calc R
C26 C -0.1167(8) 0.5803(7) 1.0036(6) 0.076(2) Uani 1 1 d .
H26 H -0.1545 0.5084 1.0237 0.091 Uiso 1 1 calc R
C27 C -0.1283(7) 0.6812(7) 1.0635(6) 0.069(2) Uani 1 1 d .
C28 C -0.2580(7) 0.6661(8) 1.0868(7) 0.080(2) Uani 1 1 d .
C29 C -0.2313(7) 0.7459(7) 1.1803(6) 0.0678(19) Uani 1 1 d .
C30 C -0.1127(7) 0.7663(7) 1.2245(6) 0.0650(18) Uani 1 1 d .
C31 C 0.0651(8) 0.7311(10) 1.1750(8) 0.105(3) Uani 1 1 d .
H31A H 0.0832 0.6804 1.1276 0.158 Uiso 1 1 calc R
H31B H 0.0917 0.7210 1.2420 0.158 Uiso 1 1 calc R
H31C H 0.1051 0.8092 1.1631 0.158 Uiso 1 1 calc R
C32 C -0.3268(9) 0.5391(8) 1.1125(8) 0.101(3) Uani 1 1 d .
H32A H -0.3457 0.4859 1.0526 0.152 Uiso 1 1 calc R
H32B H -0.3993 0.5359 1.1383 0.152 Uiso 1 1 calc R
H32C H -0.2768 0.5190 1.1620 0.152 Uiso 1 1 calc R
C33 C -0.3319(10) 0.6955(12) 1.0012(8) 0.121(4) Uani 1 1 d .
H33A H -0.3455 0.6414 0.9428 0.181 Uiso 1 1 calc R
H33B H -0.2892 0.7716 0.9857 0.181 Uiso 1 1 calc R
H33C H -0.4072 0.6920 1.0213 0.181 Uiso 1 1 calc R
C34 C -0.3009(9) 0.7935(8) 1.2299(8) 0.086(3) Uani 1 1 d .
H34 H -0.3796 0.7796 1.2031 0.103 Uiso 1 1 calc R
C35 C -0.2503(11) 0.8641(8) 1.3226(7) 0.089(3) Uani 1 1 d .
H35 H -0.2973 0.8943 1.3580 0.107 Uiso 1 1 calc R
C36 C -0.1373(10) 0.8875(8) 1.3594(7) 0.086(3) Uani 1 1 d .
H36 H -0.1045 0.9382 1.4178 0.104 Uiso 1 1 calc R
C37 C -0.0646(9) 0.8361(8) 1.3110(7) 0.083(2) Uani 1 1 d .
H37 H 0.0139 0.8505 1.3386 0.100 Uiso 1 1 calc R
C38 C 0.395(3) 0.8307(19) 1.0271(13) 0.253(13) Uani 1 1 d .
H38 H 0.4768 0.8770 1.0565 0.304 Uiso 1 1 calc R

loop_
_atom_site_aniso_label
_atom_site_aniso_U_11
_atom_site_aniso_U_22
_atom_site_aniso_U_33
_atom_site_aniso_U_23
_atom_site_aniso_U_13
_atom_site_aniso_U_12
Re1 0.0642(2) 0.0642(2) 0.0599(2) -0.00863(13) 0.00842(13) 0.03861(16)
Cl1 0.127(2) 0.1023(18) 0.0906(16) 0.0004(13) 0.0296(15) 0.0582(16)
Cl2 0.151(3) 0.202(4) 0.185(4) 0.057(3) 0.063(3) 0.066(3)
Cl3 0.179(4) 0.169(3) 0.123(3) 0.003(2) 0.029(2) 0.092(3)
Cl4 0.174(4) 0.186(4) 0.241(6) 0.001(4) 0.052(4) 0.105(4)
O1 0.111(7) 0.111(7) 0.101(5) -0.004(5) 0.016(5) 0.072(6)
O2 0.099(5) 0.109(5) 0.145(6) -0.018(4) 0.034(4) 0.076(4)
O3 0.143(7) 0.179(8) 0.084(5) -0.053(5) -0.042(5) 0.101(6)
O4 0.067(4) 0.112(5) 0.130(5) -0.047(4) 0.004(3) 0.050(4)
O5 0.059(3) 0.095(4) 0.088(4) -0.032(3) 0.011(3) 0.046(3)
O6 0.097(4) 0.084(4) 0.073(3) 0.004(3) 0.036(3) 0.051(3)
N1 0.055(3) 0.067(4) 0.058(3) 0.001(3) 0.012(3) 0.034(3)
N2 0.060(3) 0.062(3) 0.051(3) -0.005(2) 0.007(3) 0.035(3)
N3 0.075(4) 0.064(4) 0.068(4) -0.001(3) 0.017(3) 0.030(3)
N4 0.050(3) 0.097(5) 0.074(4) -0.003(3) 0.011(3) 0.029(3)
C1 0.074(6) 0.057(5) 0.084(7) -0.031(5) -0.018(5) 0.047(5)
C2 0.067(5) 0.082(5) 0.089(6) -0.003(4) 0.007(4) 0.036(4)
C3 0.102(7) 0.102(7) 0.082(6) -0.011(5) 0.015(5) 0.070(6)
C4 0.075(5) 0.084(5) 0.066(5) 0.003(4) 0.012(4) 0.053(4)
C5 0.064(5) 0.096(6) 0.080(6) -0.003(4) -0.001(4) 0.047(5)
C6 0.062(5) 0.091(5) 0.064(5) 0.006(4) 0.002(4) 0.033(4)
C7 0.061(4) 0.073(5) 0.066(4) 0.002(3) 0.014(3) 0.035(4)
C8 0.055(4) 0.053(4) 0.052(4) -0.003(3) 0.009(3) 0.027(3)
C9 0.059(4) 0.062(4) 0.053(4) -0.001(3) 0.010(3) 0.033(3)
C10 0.061(4) 0.069(4) 0.046(3) -0.008(3) 0.006(3) 0.033(3)
C11 0.066(4) 0.064(4) 0.063(4) -0.005(3) 0.013(3) 0.039(4)
C12 0.065(5) 0.089(5) 0.072(5) -0.014(4) 0.000(4) 0.046(4)
C13 0.065(4) 0.084(5) 0.059(4) -0.017(3) -0.004(3) 0.045(4)
C14 0.093(7) 0.118(8) 0.088(7) -0.024(6) -0.022(5) 0.041(6)
C15 0.060(5) 0.073(5) 0.071(5) -0.007(4) 0.016(3) 0.041(4)
C16 0.050(4) 0.074(5) 0.082(5) -0.019(4) 0.013(4) 0.029(4)
C17 0.055(4) 0.069(5) 0.065(4) -0.014(3) 0.006(3) 0.029(4)
C18 0.054(4) 0.070(5) 0.057(4) -0.008(3) 0.003(3) 0.032(4)
C19 0.066(5) 0.075(5) 0.058(4) -0.004(3) 0.010(4) 0.034(4)
C20 0.073(5) 0.078(5) 0.080(5) 0.001(4) 0.031(4) 0.034(4)
C21 0.073(5) 0.095(6) 0.078(5) -0.007(4) 0.029(4) 0.043(5)
C22 0.060(4) 0.059(4) 0.057(4) -0.009(3) 0.009(3) 0.025(3)
C23 0.067(4) 0.068(5) 0.059(4) -0.001(3) 0.021(3) 0.038(4)
C24 0.092(6) 0.074(5) 0.077(5) -0.007(4) 0.020(4) 0.056(5)
C25 0.079(5) 0.069(5) 0.067(4) 0.007(4) 0.018(4) 0.033(4)
C26 0.096(6) 0.065(5) 0.076(5) 0.004(4) 0.023(5) 0.038(4)
C27 0.080(5) 0.078(5) 0.059(4) 0.005(4) 0.021(4) 0.039(4)
C28 0.065(5) 0.101(6) 0.074(5) 0.001(4) 0.004(4) 0.034(5)
C29 0.068(5) 0.074(5) 0.065(4) 0.012(4) 0.023(4) 0.026(4)
C30 0.066(5) 0.077(5) 0.059(4) 0.007(4) 0.015(4) 0.032(4)
C31 0.073(6) 0.135(9) 0.118(8) 0.004(7) 0.012(5) 0.051(6)
C32 0.080(6) 0.089(7) 0.122(8) -0.017(6) 0.018(6) 0.020(5)
C33 0.100(8) 0.191(13) 0.082(7) 0.013(7) -0.007(6) 0.072(8)
C34 0.081(6) 0.090(6) 0.109(7) 0.029(5) 0.045(5) 0.046(5)
C35 0.125(9) 0.074(6) 0.085(6) 0.014(5) 0.060(6) 0.044(6)
C36 0.110(8) 0.081(6) 0.064(5) -0.003(4) 0.023(5) 0.029(6)
C37 0.079(6) 0.085(6) 0.075(6) 0.004(4) 0.007(5) 0.017(5)
C38 0.49(4) 0.29(2) 0.167(15) 0.102(15) 0.17(2) 0.32(3)

loop_
_atom_type_symbol
_atom_type_description
_atom_type_scat_dispersion_real
_atom_type_scat_dispersion_imag
_atom_type_scat_source
Re Re -1.0185 7.2310 'International Tables Vol C Tables 4.2.6.8 and 6.1.1.4'
Cl Cl 0.1484 0.1585 'International Tables Vol C Tables 4.2.6.8 and 6.1.1.4'
O O 0.0106 0.0060 'International Tables Vol C Tables 4.2.6.8 and 6.1.1.4'
N N 0.0061 0.0033 'International Tables Vol C Tables 4.2.6.8 and 6.1.1.4'
C C 0.0033 0.0016 'International Tables Vol C Tables 4.2.6.8 and 6.1.1.4'
H H 0.0000 0.0000 'International Tables Vol C Tables 4.2.6.8 and 6.1.1.4'

loop_
_citation_id
_citation_doi
_citation_year
1 10.1002/chem.200305485 2004

loop_
_geom_angle_atom_site_label_1
_geom_angle_atom_site_label_2
_geom_angle_atom_site_label_3
_geom_angle
C3 Re1 C2 88.8(3)
C3 Re1 C1 92.5(4)
C2 Re1 C1 88.9(4)
C3 Re1 N1 170.3(3)
C2 Re1 N1 98.0(3)
C1 Re1 N1 94.4(3)
C3 Re1 N2 98.5(3)
C2 Re1 N2 172.7(3)
C1 Re1 N2 90.5(3)
N1 Re1 N2 74.7(2)
C3 Re1 Cl1 90.5(3)
C2 Re1 Cl1 94.4(3)
C1 Re1 Cl1 175.6(3)
N1 Re1 Cl1 82.19(17)
N2 Re1 Cl1 85.81(17)
C15 O5 C16 121.9(6)
C23 O6 C27 119.3(5)
C8 N1 C4 117.5(6)
C8 N1 Re1 116.5(4)
C4 N1 Re1 124.9(5)
C13 N2 C9 117.9(5)
C13 N2 Re1 125.7(4)
C9 N2 Re1 116.4(4)
C26 N3 C22 117.5(6)
C30 N4 C27 108.4(6)
C30 N4 C31 120.8(7)
C27 N4 C31 119.2(7)
O1 C1 Re1 169.6(13)
O2 C2 Re1 179.0(9)
O3 C3 Re1 178.9(8)
N1 C4 C5 122.9(7)
C4 C5 C6 120.7(7)
C5 C6 C7 116.3(8)
C5 C6 C14 123.1(8)
C7 C6 C14 120.5(8)
C8 C7 C6 120.5(7)
N1 C8 C7 121.9(6)
N1 C8 C9 114.9(6)
C7 C8 C9 123.1(6)
N2 C9 C10 121.3(6)
N2 C9 C8 115.3(5)
C10 C9 C8 123.3(6)
C11 C10 C9 119.7(6)
C10 C11 C12 119.2(6)
C10 C11 C15 121.2(6)
C12 C11 C15 119.6(6)
C13 C12 C11 118.8(7)
N2 C13 C12 123.0(6)
O4 C15 O5 125.9(6)
O4 C15 C11 124.5(7)
O5 C15 C11 109.6(6)
C21 C16 C17 122.5(7)
C21 C16 O5 115.6(7)
C17 C16 O5 121.7(8)
C16 C17 C18 118.6(8)
C17 C18 C19 119.6(7)
C17 C18 C22 122.2(7)
C19 C18 C22 118.1(6)
C20 C19 C18 119.7(7)
C20 C19 C25 120.5(7)
C18 C19 C25 119.7(7)
C21 C20 C19 118.6(8)
C16 C21 C20 120.9(7)
C23 C22 N3 120.6(6)
C23 C22 C18 120.3(7)
N3 C22 C18 119.0(6)
O6 C23 C22 122.3(7)
O6 C23 C24 117.4(6)
C22 C23 C24 120.4(6)
C25 C24 C23 121.6(6)
C24 C25 C19 119.7(7)
N3 C26 C27 126.7(8)
N4 C27 O6 110.5(7)
N4 C27 C26 112.5(7)
O6 C27 C26 111.0(6)
N4 C27 C28 101.5(6)
O6 C27 C28 104.9(6)
C26 C27 C28 115.7(7)
C29 C28 C33 113.5(8)
C29 C28 C27 101.1(6)
C33 C28 C27 112.5(8)
C29 C28 C32 108.1(7)
C33 C28 C32 110.2(8)
C27 C28 C32 111.1(7)
C34 C29 C30 119.1(8)
C34 C29 C28 132.1(8)
C30 C29 C28 108.7(7)
C37 C30 N4 130.0(8)
C37 C30 C29 121.5(8)
N4 C30 C29 108.6(7)
C29 C34 C35 118.8(9)
C36 C35 C34 121.0(9)
C35 C36 C37 121.1(9)
C30 C37 C36 118.3(9)
Cl4 C38 Cl2 117.2(11)
Cl4 C38 Cl3 114.6(10)
Cl2 C38 Cl3 114.6(11)

loop_
_geom_bond_atom_site_label_1
_geom_bond_atom_site_label_2
_geom_bond_distance
Re1 C3 1.928(10)
Re1 C2 1.942(9)
Re1 C1 2.071(12)
Re1 N1 2.164(6)
Re1 N2 2.175(5)
Re1 Cl1 2.475(3)
Cl2 C38 1.689(18)
Cl3 C38 1.712(16)
Cl4 C38 1.663(15)
O1 C1 0.840(11)
O2 C2 1.125(10)
O3 C3 1.150(11)
O4 C15 1.176(9)
O5 C15 1.321(9)
O5 C16 1.407(8)
O6 C23 1.348(8)
O6 C27 1.455(9)
N1 C8 1.350(8)
N1 C4 1.354(9)
N2 C13 1.357(9)
N2 C9 1.358(8)
N3 C26 1.263(10)
N3 C22 1.409(9)
N4 C30 1.395(10)
N4 C27 1.443(10)
N4 C31 1.448(10)
C4 C5 1.359(12)
C5 C6 1.392(12)
C6 C7 1.396(10)
C6 C14 1.509(12)
C7 C8 1.382(10)
C8 C9 1.477(9)
C9 C10 1.387(9)
C10 C11 1.376(9)
C11 C12 1.382(10)
C11 C15 1.506(9)
C12 C13 1.369(10)
C16 C21 1.346(12)
C16 C17 1.382(11)
C17 C18 1.391(9)
C18 C19 1.415(11)
C18 C22 1.431(10)
C19 C20 1.408(10)
C19 C25 1.447(10)
C20 C21 1.383(10)
C22 C23 1.375(9)
C23 C24 1.413(11)
C24 C25 1.335(11)
C26 C27 1.502(10)
C27 C28 1.573(11)
C28 C29 1.479(11)
C28 C33 1.531(12)
C28 C32 1.596(13)
C29 C34 1.379(11)
C29 C30 1.419(11)
C30 C37 1.348(11)
C34 C35 1.421(14)
C35 C36 1.322(14)
C36 C37 1.431(14)
